data_7244448
loop_
_publ_author_name
'Priola, Emanuele'
'Curetti, Nadia'
'Marabello, Domenica'
'Andreo, Jacopo'
'Giordana, Alessia'
'Andreo, Luca'
'Benna, Piera'
'Freire, Paulo Tarso Cavalcante'
'Benzi, Paola'
'Operti, Lorenza'
'Diana, Eliano'

_publ_section_title
;
 Crystal engineering of aurophilic supramolecular architectures and
 coordination polymers based on butterfly-like copper--dicyanoaurate
 complexes: vapochromism, P--T behaviour and multi-metallic cocrystal
 formation
;
_journal_issue 12
_journal_name_full CrystEngComm
_journal_page_first 2336
_journal_page_last 2348
_journal_paper_doi 10.1039/D1CE00964H
_journal_volume 24
_journal_year 2022
_chemical_formula_moiety '2(Au C2 N2), C24 H26 Cu N4 O, 2(H2 O)'
_chemical_formula_sum 'C28 H30 Au2 Cu N8 O3'
_chemical_formula_weight 984.07
_space_group_crystal_system triclinic
_space_group_IT_number 2
_space_group_name_Hall '-P 1'
_space_group_name_H-M_alt 'P -1'
_atom_sites_solution_hydrogens mixed
_audit_creation_date 2021-10-15
_audit_creation_method
;
Olex2 1.2
(compiled 2018.05.29 svn.r3508 for OlexSys, GUI svn.r5506)
;
_audit_update_record
;
2021-10-15 deposited with the CCDC.	2022-02-17 downloaded from the CCDC.
;
_cell_angle_alpha 98.846(5)
_cell_angle_beta 101.818(5)
_cell_angle_gamma 97.377(5)
_cell_formula_units_Z 2
_cell_length_a 11.1876(7)
_cell_length_b 11.8612(8)
_cell_length_c 12.4954(7)
_cell_measurement_reflns_used 4158
_cell_measurement_temperature 298.00
_cell_measurement_theta_max 31.5220
_cell_measurement_theta_min 3.7010
_cell_volume 1581.60(18)
_computing_cell_refinement 'CrysAlisPro 1.171.38.46 (Rigaku OD, 2015)'
_computing_data_collection 'CrysAlisPro 1.171.38.46 (Rigaku OD, 2015)'
_computing_data_reduction 'CrysAlisPro 1.171.38.46 (Rigaku OD, 2015)'
_computing_molecular_graphics 'Olex2 (Dolomanov et al., 2009)'
_computing_publication_material 'Olex2 (Dolomanov et al., 2009)'
_computing_structure_refinement 'ShelXL (Sheldrick, 2015)'
_computing_structure_solution 'ShelXS (Sheldrick, 2008)'
_diffrn_ambient_temperature 298.0
_diffrn_detector_area_resol_mean 5.1990
_diffrn_detector_type AtlasS2
_diffrn_measured_fraction_theta_full 0.979
_diffrn_measured_fraction_theta_max 0.974
_diffrn_measurement_details
;
List of Runs (angles in degrees, time in seconds):

  # Type    Start    End  Width  t~exp~   \w     \q     \k     \f   Frames
#--------------------------------------------------------------------------
  1  \w    -10.00  16.00   1.00   30.00    --  -17.99  40.00 106.00   26
  2  \w    -33.00  44.00   1.00   30.00    --   19.55 -40.00 -47.00   77
  3  \w     18.00  44.00   1.00   30.00    --   19.55  40.00 106.00   26
  4  \w    -33.00  -1.00   1.00   30.00    --  -17.99 -70.00 128.56   32
  5  \w    -87.00   0.00   1.00   30.00    --  -17.99 -68.00  37.74   87
  6  \w    -49.00  13.00   1.00   30.00    --  -17.99 -70.00 -55.21   62
  7  \w    -55.00  37.00   1.00   30.00    --   19.55 -37.00  90.00   92
  8  \w     -9.00  59.00   1.00   30.00    --   19.55  62.00 -33.64   68
  9  \w     -8.00  42.00   1.00   30.00    --   19.55  66.00-138.89   50
;
_diffrn_measurement_device 'four-circle diffractometer'
_diffrn_measurement_device_type 'Xcalibur, AtlasS2, Gemini ultra'
_diffrn_measurement_method '\w scans'
_diffrn_radiation_type MoK\a
_diffrn_radiation_wavelength 0.71073
_diffrn_reflns_av_R_equivalents 0.0592
_diffrn_reflns_av_unetI/netI 0.0748
_diffrn_reflns_Laue_measured_fraction_full 0.979
_diffrn_reflns_Laue_measured_fraction_max 0.974
_diffrn_reflns_limit_h_max 13
_diffrn_reflns_limit_h_min -13
_diffrn_reflns_limit_k_max 14
_diffrn_reflns_limit_k_min -14
_diffrn_reflns_limit_l_max 15
_diffrn_reflns_limit_l_min -13
_diffrn_reflns_number 18507
_diffrn_reflns_point_group_measured_fraction_full 0.979
_diffrn_reflns_point_group_measured_fraction_max 0.974
_diffrn_reflns_theta_full 25.242
_diffrn_reflns_theta_max 26.372
_diffrn_reflns_theta_min 3.390
_exptl_absorpt_coefficient_mu 9.961
_exptl_absorpt_correction_T_max 1.00000
_exptl_absorpt_correction_T_min 0.56609
_exptl_absorpt_correction_type multi-scan
_exptl_absorpt_process_details
;
CrysAlisPro 1.171.38.46 (Rigaku Oxford Diffraction, 2015)
Empirical absorption correction using spherical harmonics,
 implemented in SCALE3 ABSPACK scaling algorithm.
;
_exptl_crystal_colour blue
_exptl_crystal_colour_primary blue
_exptl_crystal_density_diffrn 2.066
_exptl_crystal_description block
_exptl_crystal_F_000 930
_exptl_crystal_recrystallization_method 'Re-crystallisation from solvent: ammonia soutions'
_exptl_crystal_size_max 0.8
_exptl_crystal_size_mid 0.7
_exptl_crystal_size_min 0.11
_refine_diff_density_max 0.760
_refine_diff_density_min -0.691
_refine_diff_density_rms 0.134
_refine_ls_extinction_method none
_refine_ls_goodness_of_fit_ref 0.982
_refine_ls_hydrogen_treatment constr
_refine_ls_matrix_type full
_refine_ls_number_parameters 390
_refine_ls_number_reflns 6290
_refine_ls_number_restraints 0
_refine_ls_restrained_S_all 0.982
_refine_ls_R_factor_all 0.0737
_refine_ls_R_factor_gt 0.0427
_refine_ls_shift/su_max 0.002
_refine_ls_shift/su_mean 0.000
_refine_ls_structure_factor_coef Fsqd
_refine_ls_weighting_details 'w=1/[\s^2^(Fo^2^)+(0.0036P)^2^] where P=(Fo^2^+2Fc^2^)/3'
_refine_ls_weighting_scheme calc
_refine_ls_wR_factor_gt 0.0531
_refine_ls_wR_factor_ref 0.0624
_reflns_Friedel_coverage 0.000
_reflns_number_gt 4363
_reflns_number_total 6290
_reflns_threshold_expression 'I > 2\s(I)'
_cod_data_source_file d1ce00964h2.cif
_cod_data_source_block comp4
_cod_depositor_comments 'Adding full bibliography for 7244437--7244451.cif.'
_cod_database_code 7244448
_shelx_shelxl_version_number 2018/3
_shelx_space_group_comment
;
The symmetry employed for this shelxl refinement is uniquely defined
by the following loop, which should always be used as a source of
symmetry information in preference to the above space-group names.
They are only intended as comments.
;
_shelx_estimated_absorpt_t_max 0.407
_shelx_estimated_absorpt_t_min 0.046
_olex2_refinement_description
;
1. Fixed Uiso
 At 1.2 times of:
  All C(H) groups
 At 1.5 times of:
  All C(H,H,H) groups, All O(H,H) groups
2.a Free rotating group:
 O2(H2A,H2B), O3(H3A,H3B)
2.b Rotating group:
 O1(H1A,H1B)
2.c Aromatic/amide H refined with riding coordinates:
 C5(H5), C17(H17), C19(H19), C26(H26), C20(H20), C14(H14), C12(H12), C8(H8),
 C11(H11), C7(H7), C24(H24), C23(H23)
2.d Idealised Me refined as rotating group:
 C15(H15A,H15B,H15C), C28(H28A,H28B,H28C), C16(H16A,H16B,H16C), C27(H27A,H27B,
 H27C)
;
_olex2_submission_special_instructions 'No special instructions were received'
_oxdiff_exptl_absorpt_empirical_details
;
Empirical correction (ABSPACK) includes:
- Absorption correction using spherical harmonics
- Frame scaling
;

loop_
_space_group_symop_operation_xyz
'x, y, z'
'-x, -y, -z'

loop_
_atom_site_label
_atom_site_type_symbol
_atom_site_fract_x
_atom_site_fract_y
_atom_site_fract_z
_atom_site_U_iso_or_equiv
_atom_site_adp_type
_atom_site_occupancy
_atom_site_site_symmetry_order
_atom_site_calc_flag
_atom_site_refinement_flags_posn
_atom_site_refinement_flags_adp
_atom_site_refinement_flags_occupancy
_atom_site_disorder_assembly
_atom_site_disorder_group
Au1 Au 0.97499(3) 0.87396(2) 0.73178(2) 0.05125(10) Uani 1 1 d . . . . .
Au2 Au 0.66294(3) 0.44453(3) 0.60721(3) 0.05940(11) Uani 1 1 d . . . . .
Cu1 Cu 0.65306(7) 0.31338(6) 0.24453(6) 0.0384(2) Uani 1 1 d . . . . .
N5 N 0.8012(5) 0.3079(4) 0.3720(4) 0.0356(13) Uani 1 1 d . . . . .
C2 C 1.1075(7) 0.9769(6) 0.6942(6) 0.055(2) Uani 1 1 d . . . . .
N6 N 0.7804(5) 0.4291(4) 0.2112(4) 0.0361(13) Uani 1 1 d . . . . .
C5 C 0.8035(6) 0.2501(5) 0.4553(5) 0.0396(17) Uani 1 1 d . . . . .
H5 H 0.729641 0.208024 0.460882 0.047 Uiso 1 1 calc R . . . .
N2 N 1.1825(7) 1.0387(6) 0.6722(6) 0.079(2) Uani 1 1 d . . . . .
C4 C 0.6553(7) 0.5260(7) 0.4796(7) 0.060(2) Uani 1 1 d . . . . .
N7 N 0.6830(5) 0.1723(4) 0.1272(4) 0.0405(14) Uani 1 1 d . . . . .
C17 C 0.7562(7) 0.1746(6) 0.0552(5) 0.0457(18) Uani 1 1 d . . . . .
H17 H 0.796000 0.246442 0.049304 0.055 Uiso 1 1 calc R . . . .
C18 C 0.7769(7) 0.0791(6) -0.0105(5) 0.0491(19) Uani 1 1 d . . . . .
C19 C 0.7162(8) -0.0259(6) 0.0006(6) 0.060(2) Uani 1 1 d . . . . .
H19 H 0.726308 -0.093793 -0.042438 0.072 Uiso 1 1 calc R . . . .
N8 N 0.5469(5) 0.1798(4) 0.2767(4) 0.0367(13) Uani 1 1 d . . . . .
C10 C 0.8966(6) 0.4315(5) 0.2692(5) 0.0381(17) Uani 1 1 d . . . . .
C6 C 0.9098(7) 0.2493(5) 0.5341(5) 0.0422(17) Uani 1 1 d . . . . .
C21 C 0.6255(6) 0.0689(5) 0.1374(5) 0.0402(17) Uani 1 1 d . . . . .
C26 C 0.4827(6) 0.1901(5) 0.3543(5) 0.0443(18) Uani 1 1 d . . . . .
H26 H 0.480847 0.264362 0.390219 0.053 Uiso 1 1 calc R . . . .
N4 N 0.6558(7) 0.5737(6) 0.4069(6) 0.074(2) Uani 1 1 d . . . . .
C22 C 0.5501(6) 0.0736(5) 0.2215(5) 0.0388(17) Uani 1 1 d . . . . .
O1 O 0.5074(5) 0.3866(4) 0.1832(4) 0.0752(17) Uani 1 1 d . . . . .
H1A H 0.515596 0.459621 0.215245 0.113 Uiso 1 1 d GR . . . .
H1B H 0.440525 0.354963 0.200902 0.113 Uiso 1 1 d GR . . . .
C9 C 0.9077(6) 0.3675(5) 0.3629(5) 0.0384(17) Uani 1 1 d . . . . .
C20 C 0.6412(8) -0.0313(6) 0.0742(6) 0.056(2) Uani 1 1 d . . . . .
H20 H 0.601113 -0.102453 0.081407 0.067 Uiso 1 1 calc R . . . .
C25 C 0.4176(7) 0.0976(6) 0.3865(6) 0.0487(19) Uani 1 1 d . . . . .
C14 C 0.7625(6) 0.4886(5) 0.1292(5) 0.0445(18) Uani 1 1 d . . . . .
H14 H 0.681673 0.486340 0.090245 0.053 Uiso 1 1 calc R . . . .
C1 C 0.8344(7) 0.7751(6) 0.7650(6) 0.050(2) Uani 1 1 d . . . . .
C12 C 0.9766(7) 0.5516(6) 0.1558(6) 0.054(2) Uani 1 1 d . . . . .
H12 H 1.043786 0.591391 0.136340 0.065 Uiso 1 1 calc R . . . .
C8 C 1.0182(6) 0.3700(5) 0.4374(5) 0.0445(18) Uani 1 1 d . . . . .
H8 H 1.091425 0.411022 0.429388 0.053 Uiso 1 1 calc R . . . .
C11 C 0.9951(7) 0.4912(6) 0.2405(5) 0.0496(19) Uani 1 1 d . . . . .
H11 H 1.075321 0.490508 0.279273 0.060 Uiso 1 1 calc R . . . .
C7 C 1.0180(6) 0.3111(5) 0.5233(5) 0.0478(19) Uani 1 1 d . . . . .
H7 H 1.091542 0.312810 0.574693 0.057 Uiso 1 1 calc R . . . .
C24 C 0.4224(8) -0.0097(6) 0.3286(6) 0.064(2) Uani 1 1 d . . . . .
H24 H 0.380110 -0.075131 0.345131 0.076 Uiso 1 1 calc R . . . .
N1 N 0.7502(6) 0.7243(5) 0.7824(5) 0.068(2) Uani 1 1 d . . . . .
C13 C 0.8566(8) 0.5534(6) 0.0987(6) 0.053(2) Uani 1 1 d . . . . .
C23 C 0.4875(7) -0.0225(6) 0.2480(6) 0.058(2) Uani 1 1 d . . . . .
H23 H 0.489797 -0.096024 0.210656 0.070 Uiso 1 1 calc R . . . .
C15 C 0.9041(7) 0.1810(6) 0.6265(6) 0.064(2) Uani 1 1 d . . . . .
H15A H 0.826722 0.183719 0.647969 0.096 Uiso 1 1 calc GR . . . .
H15B H 0.971117 0.213924 0.689347 0.096 Uiso 1 1 calc GR . . . .
H15C H 0.910731 0.102050 0.600585 0.096 Uiso 1 1 calc GR . . . .
C28 C 0.3441(7) 0.1180(6) 0.4737(6) 0.068(2) Uani 1 1 d . . . . .
H28A H 0.392595 0.174984 0.535548 0.102 Uiso 1 1 calc GR . . . .
H28B H 0.323234 0.046914 0.498661 0.102 Uiso 1 1 calc GR . . . .
H28C H 0.269627 0.144965 0.442757 0.102 Uiso 1 1 calc GR . . . .
N3 N 0.6851(8) 0.3198(7) 0.8100(7) 0.095(3) Uani 1 1 d . . . . .
C3 C 0.6753(9) 0.3633(7) 0.7363(8) 0.072(3) Uani 1 1 d . . . . .
C16 C 0.8290(8) 0.6215(6) 0.0074(6) 0.075(3) Uani 1 1 d . . . . .
H16A H 0.761447 0.578252 -0.050628 0.112 Uiso 1 1 calc GR . . . .
H16B H 0.900950 0.636260 -0.022322 0.112 Uiso 1 1 calc GR . . . .
H16C H 0.807017 0.693706 0.036618 0.112 Uiso 1 1 calc GR . . . .
C27 C 0.8630(9) 0.0932(6) -0.0874(6) 0.085(3) Uani 1 1 d . . . . .
H27A H 0.855653 0.163498 -0.115514 0.128 Uiso 1 1 calc GR . . . .
H27B H 0.841632 0.028672 -0.148289 0.128 Uiso 1 1 calc GR . . . .
H27C H 0.946730 0.096436 -0.047342 0.128 Uiso 1 1 calc GR . . . .
O2 O 0.4872(5) 0.3337(6) -0.0651(4) 0.088(2) Uani 1 1 d . . . . .
H2A H 0.501860 0.327667 0.003003 0.132 Uiso 1 1 d G . . . .
H2B H 0.549778 0.321826 -0.091332 0.132 Uiso 1 1 d G . . . .
O3 O 0.3032(7) 0.2737(5) -0.2503(4) 0.091(2) Uani 1 1 d . . . . .
H3A H 0.336067 0.314865 -0.290139 0.136 Uiso 1 1 d G . . . .
H3B H 0.281480 0.206815 -0.290933 0.136 Uiso 1 1 d G . . . .

loop_
_atom_site_aniso_label
_atom_site_aniso_U_11
_atom_site_aniso_U_22
_atom_site_aniso_U_33
_atom_site_aniso_U_23
_atom_site_aniso_U_13
_atom_site_aniso_U_12
Au1 0.0473(2) 0.05080(18) 0.0596(2) 0.00839(14) 0.01995(15) 0.01218(15)
Au2 0.0411(2) 0.0617(2) 0.0728(2) 0.00262(16) 0.01708(16) 0.00429(16)
Cu1 0.0286(5) 0.0379(4) 0.0492(5) 0.0109(4) 0.0103(4) 0.0021(4)
N5 0.028(3) 0.040(3) 0.040(3) 0.007(2) 0.011(3) 0.006(3)
C2 0.042(5) 0.049(5) 0.069(5) 0.003(4) 0.001(4) 0.020(4)
N6 0.032(3) 0.033(3) 0.044(3) 0.009(2) 0.010(3) 0.002(3)
C5 0.028(4) 0.044(4) 0.047(4) 0.013(3) 0.009(3) 0.004(3)
N2 0.057(5) 0.081(5) 0.103(6) 0.034(4) 0.022(4) 0.001(4)
C4 0.035(5) 0.066(6) 0.066(6) -0.010(4) 0.006(4) 0.005(4)
N7 0.043(4) 0.040(3) 0.040(3) 0.009(2) 0.013(3) 0.006(3)
C17 0.048(5) 0.044(4) 0.049(4) 0.010(3) 0.019(4) 0.008(4)
C18 0.056(5) 0.055(5) 0.036(4) 0.001(3) 0.009(4) 0.020(4)
C19 0.074(6) 0.038(4) 0.064(5) -0.003(4) 0.010(5) 0.019(4)
N8 0.027(3) 0.037(3) 0.046(3) 0.008(2) 0.009(3) 0.002(3)
C10 0.033(4) 0.035(4) 0.043(4) 0.001(3) 0.011(3) -0.003(3)
C6 0.044(5) 0.046(4) 0.040(4) 0.010(3) 0.010(3) 0.016(4)
C21 0.045(5) 0.033(4) 0.039(4) 0.006(3) 0.004(3) 0.004(3)
C26 0.040(4) 0.040(4) 0.051(4) 0.007(3) 0.006(4) 0.007(4)
N4 0.059(5) 0.084(5) 0.072(5) 0.009(4) 0.005(4) 0.010(4)
C22 0.033(4) 0.039(4) 0.038(4) 0.002(3) 0.001(3) 0.002(3)
O1 0.051(4) 0.070(3) 0.105(4) 0.017(3) 0.018(3) 0.007(3)
C9 0.037(4) 0.037(4) 0.041(4) 0.005(3) 0.011(3) 0.008(3)
C20 0.076(6) 0.035(4) 0.055(5) 0.008(3) 0.016(4) 0.004(4)
C25 0.040(5) 0.054(5) 0.058(5) 0.026(4) 0.014(4) 0.005(4)
C14 0.031(4) 0.046(4) 0.057(5) 0.012(3) 0.014(4) -0.004(3)
C1 0.050(5) 0.054(5) 0.051(5) 0.013(4) 0.011(4) 0.017(4)
C12 0.044(5) 0.060(5) 0.062(5) 0.018(4) 0.025(4) -0.008(4)
C8 0.033(4) 0.052(4) 0.047(4) 0.010(3) 0.008(4) 0.004(4)
C11 0.029(4) 0.064(5) 0.055(5) 0.020(4) 0.007(4) 0.000(4)
C7 0.029(4) 0.058(5) 0.049(4) 0.008(4) -0.005(3) 0.006(4)
C24 0.061(6) 0.058(5) 0.078(6) 0.034(4) 0.022(5) -0.007(4)
N1 0.051(5) 0.080(5) 0.079(5) 0.032(4) 0.024(4) 0.002(4)
C13 0.056(6) 0.050(4) 0.054(5) 0.014(4) 0.013(4) 0.007(4)
C23 0.064(6) 0.034(4) 0.075(5) 0.011(4) 0.019(5) -0.002(4)
C15 0.057(6) 0.066(5) 0.070(5) 0.029(4) 0.006(4) 0.009(5)
C28 0.060(6) 0.086(6) 0.069(5) 0.029(4) 0.033(5) 0.004(5)
N3 0.090(7) 0.089(6) 0.119(7) 0.035(5) 0.037(6) 0.020(5)
C3 0.051(6) 0.068(6) 0.097(7) 0.015(5) 0.022(6) 0.009(5)
C16 0.073(7) 0.076(6) 0.086(6) 0.042(5) 0.029(5) 0.006(5)
C27 0.112(8) 0.075(6) 0.082(6) 0.001(5) 0.059(6) 0.020(6)
O2 0.086(5) 0.115(5) 0.063(4) 0.012(4) 0.024(3) 0.008(4)
O3 0.110(6) 0.078(4) 0.073(4) 0.012(3) 0.012(4) -0.008(4)

loop_
_atom_type_symbol
_atom_type_description
_atom_type_scat_dispersion_real
_atom_type_scat_dispersion_imag
_atom_type_scat_source
C C 0.0033 0.0016 'International Tables Vol C Tables 4.2.6.8 and 6.1.1.4'
H H 0.0000 0.0000 'International Tables Vol C Tables 4.2.6.8 and 6.1.1.4'
Au Au -2.0133 8.8022 'International Tables Vol C Tables 4.2.6.8 and 6.1.1.4'
Cu Cu 0.3201 1.2651 'International Tables Vol C Tables 4.2.6.8 and 6.1.1.4'
N N 0.0061 0.0033 'International Tables Vol C Tables 4.2.6.8 and 6.1.1.4'
O O 0.0106 0.0060 'International Tables Vol C Tables 4.2.6.8 and 6.1.1.4'

loop_
_geom_angle_atom_site_label_1
_geom_angle_atom_site_label_2
_geom_angle_atom_site_label_3
_geom_angle
_geom_angle_site_symmetry_1
_geom_angle_site_symmetry_3
_geom_angle_publ_flag
C2 Au1 C1 176.7(3) . . ?
C4 Au2 C3 178.5(4) . . ?
N5 Cu1 N7 96.8(2) . . ?
N6 Cu1 N5 80.8(2) . . ?
N6 Cu1 N7 94.0(2) . . ?
N6 Cu1 O1 95.4(2) . . ?
N8 Cu1 N5 93.5(2) . . ?
N8 Cu1 N6 170.3(2) . . ?
N8 Cu1 N7 78.8(2) . . ?
N8 Cu1 O1 93.4(2) . . ?
O1 Cu1 N5 150.10(19) . . ?
O1 Cu1 N7 113.1(2) . . ?
C5 N5 Cu1 128.5(4) . . ?
C5 N5 C9 118.4(6) . . ?
C9 N5 Cu1 113.0(4) . . ?
N2 C2 Au1 178.2(7) . . ?
C10 N6 Cu1 114.2(4) . . ?
C14 N6 Cu1 126.0(5) . . ?
C14 N6 C10 119.2(6) . . ?
N5 C5 C6 123.5(6) . . ?
N4 C4 Au2 177.4(8) . . ?
C17 N7 Cu1 128.8(4) . . ?
C17 N7 C21 118.3(6) . . ?
C21 N7 Cu1 112.6(4) . . ?
N7 C17 C18 124.8(6) . . ?
C17 C18 C19 115.8(7) . . ?
C17 C18 C27 119.7(7) . . ?
C19 C18 C27 124.5(7) . . ?
C20 C19 C18 120.8(7) . . ?
C26 N8 Cu1 123.3(4) . . ?
C26 N8 C22 119.3(5) . . ?
C22 N8 Cu1 117.2(4) . . ?
N6 C10 C9 115.6(6) . . ?
N6 C10 C11 120.0(6) . . ?
C11 C10 C9 124.3(6) . . ?
C5 C6 C15 120.0(6) . . ?
C7 C6 C5 117.1(6) . . ?
C7 C6 C15 122.8(6) . . ?
N7 C21 C22 115.0(5) . . ?
N7 C21 C20 120.5(6) . . ?
C20 C21 C22 124.5(6) . . ?
N8 C26 C25 124.8(6) . . ?
N8 C22 C21 116.2(5) . . ?
N8 C22 C23 119.5(6) . . ?
C23 C22 C21 124.3(6) . . ?
N5 C9 C10 115.0(6) . . ?
N5 C9 C8 121.7(6) . . ?
C8 C9 C10 123.3(6) . . ?
C19 C20 C21 119.7(6) . . ?
C26 C25 C28 121.0(7) . . ?
C24 C25 C26 114.6(7) . . ?
C24 C25 C28 124.4(6) . . ?
N6 C14 C13 123.8(7) . . ?
N1 C1 Au1 175.6(7) . . ?
C11 C12 C13 119.5(7) . . ?
C7 C8 C9 118.8(7) . . ?
C12 C11 C10 120.7(7) . . ?
C8 C7 C6 120.4(6) . . ?
C23 C24 C25 121.8(7) . . ?
C14 C13 C12 116.8(7) . . ?
C14 C13 C16 120.8(7) . . ?
C12 C13 C16 122.4(7) . . ?
C24 C23 C22 120.1(7) . . ?
N3 C3 Au2 178.1(10) . . ?

loop_
_geom_bond_atom_site_label_1
_geom_bond_atom_site_label_2
_geom_bond_distance
_geom_bond_site_symmetry_2
_geom_bond_publ_flag
Au1 C2 1.976(8) . ?
Au1 C1 1.991(8) . ?
Au2 C4 1.981(9) . ?
Au2 C3 1.993(10) . ?
Cu1 N5 2.066(5) . ?
Cu1 N6 2.000(5) . ?
Cu1 N7 2.157(5) . ?
Cu1 N8 1.997(5) . ?
Cu1 O1 2.013(5) . ?
N5 C5 1.329(7) . ?
N5 C9 1.340(7) . ?
C2 N2 1.146(8) . ?
N6 C10 1.347(8) . ?
N6 C14 1.327(7) . ?
C5 C6 1.382(9) . ?
C4 N4 1.142(9) . ?
N7 C17 1.335(8) . ?
N7 C21 1.346(7) . ?
C17 C18 1.368(8) . ?
C18 C19 1.381(9) . ?
C18 C27 1.505(9) . ?
C19 C20 1.368(9) . ?
N8 C26 1.321(8) . ?
N8 C22 1.349(7) . ?
C10 C9 1.484(8) . ?
C10 C11 1.374(8) . ?
C6 C7 1.375(8) . ?
C6 C15 1.515(8) . ?
C21 C22 1.476(9) . ?
C21 C20 1.375(8) . ?
C26 C25 1.395(8) . ?
C22 C23 1.380(8) . ?
C9 C8 1.381(9) . ?
C25 C24 1.377(9) . ?
C25 C28 1.503(9) . ?
C14 C13 1.376(8) . ?
C1 N1 1.130(8) . ?
C12 C11 1.363(9) . ?
C12 C13 1.390(10) . ?
C8 C7 1.368(8) . ?
C24 C23 1.360(10) . ?
C13 C16 1.502(9) . ?
N3 C3 1.115(9) . ?
